data_4087581
loop_
_publ_author_name
'Dey, Subhayan'
'Quail, J. Wilson'
'M\"uller, Jens'

_publ_section_title
;
 [2]Ferrocenophanes with Nitrogen in Bridging Positions
;
_journal_issue 12
_journal_name_full Organometallics
_journal_page_first 3039
_journal_paper_doi 10.1021/acs.organomet.5b00340
_journal_volume 34
_journal_year 2015
_chemical_formula_moiety 'C15 H23 Fe N Si Sn'
_chemical_formula_sum 'C15 H23 Fe N Si Sn'
_chemical_formula_weight 419.97
_space_group_crystal_system triclinic
_space_group_IT_number 2
_space_group_name_Hall '-P 1'
_space_group_name_H-M_alt 'P -1'
_atom_sites_solution_hydrogens geom
_audit_creation_method SHELXL-2014/6
_cell_angle_alpha 80.3890(10)
_cell_angle_beta 80.2710(10)
_cell_angle_gamma 68.5680(10)
_cell_formula_units_Z 4
_cell_length_a 10.9962(3)
_cell_length_b 12.7443(4)
_cell_length_c 13.2851(3)
_cell_measurement_reflns_used 9842
_cell_measurement_temperature 173(2)
_cell_measurement_theta_max 27.68
_cell_measurement_theta_min 2.467
_cell_volume 1696.83(8)
_computing_structure_refinement 'SHELXL-2014/6 (Sheldrick, 2014)'
_diffrn_ambient_temperature 173(2)
_diffrn_detector_area_resol_mean 8.3333
_diffrn_measured_fraction_theta_full 0.999
_diffrn_measured_fraction_theta_max 0.999
_diffrn_measurement_device_type 'Bruker Apex2 Kappa CCD'
_diffrn_measurement_method 'phi & omega scans'
_diffrn_radiation_type MoK\a
_diffrn_radiation_wavelength 0.71073
_diffrn_reflns_av_R_equivalents 0.0384
_diffrn_reflns_av_unetI/netI 0.0271
_diffrn_reflns_Laue_measured_fraction_full 0.999
_diffrn_reflns_Laue_measured_fraction_max 0.999
_diffrn_reflns_limit_h_max 14
_diffrn_reflns_limit_h_min -14
_diffrn_reflns_limit_k_max 16
_diffrn_reflns_limit_k_min -16
_diffrn_reflns_limit_l_max 17
_diffrn_reflns_limit_l_min -17
_diffrn_reflns_number 59734
_diffrn_reflns_point_group_measured_fraction_full 0.999
_diffrn_reflns_point_group_measured_fraction_max 0.999
_diffrn_reflns_theta_full 25.242
_diffrn_reflns_theta_max 27.481
_diffrn_reflns_theta_min 2.684
_diffrn_source 'fine-focus tube'
_exptl_absorpt_coefficient_mu 2.385
_exptl_absorpt_correction_T_max 0.83
_exptl_absorpt_correction_T_min 0.73
_exptl_absorpt_correction_type multi-scan
_exptl_absorpt_process_details 'SADABS V2014/2 (Bruker AXS Inc.)'
_exptl_crystal_colour 'clear dark orange'
_exptl_crystal_density_diffrn 1.644
_exptl_crystal_density_method 'not measured'
_exptl_crystal_description irregular
_exptl_crystal_F_000 840
_exptl_crystal_size_max 0.150
_exptl_crystal_size_mid 0.150
_exptl_crystal_size_min 0.080
_exptl_transmission_factor_max 0.8320
_exptl_transmission_factor_min 0.7160
_refine_diff_density_max 0.456
_refine_diff_density_min -0.450
_refine_diff_density_rms 0.081
_refine_ls_extinction_method none
_refine_ls_goodness_of_fit_ref 1.043
_refine_ls_hydrogen_treatment constr
_refine_ls_matrix_type full
_refine_ls_number_parameters 353
_refine_ls_number_reflns 7792
_refine_ls_number_restraints 0
_refine_ls_restrained_S_all 1.043
_refine_ls_R_factor_all 0.0354
_refine_ls_R_factor_gt 0.0251
_refine_ls_shift/su_max 0.003
_refine_ls_shift/su_mean 0.000
_refine_ls_structure_factor_coef Fsqd
_refine_ls_weighting_details 'w=1/[\s^2^(Fo^2^)+(0.0235P)^2^+0.9494P] where P=(Fo^2^+2Fc^2^)/3'
_refine_ls_weighting_scheme calc
_refine_ls_wR_factor_gt 0.0530
_refine_ls_wR_factor_ref 0.0569
_reflns_Friedel_coverage 0.000
_reflns_number_gt 6465
_reflns_number_total 7792
_reflns_threshold_expression 'I > 2\s(I)'
_cod_data_source_file om5b00340_si_002.cif
_cod_data_source_block 7SnMe2
_cod_database_code 4087581
_shelx_space_group_comment
;
The symmetry employed for this shelxl refinement is uniquely defined
by the following loop, which should always be used as a source of
symmetry information in preference to the above space-group names.
They are only intended as comments.
;
_shelx_estimated_absorpt_t_min 0.716
_shelx_estimated_absorpt_t_max 0.832
_shelxl_version_number 2014/6

loop_
_space_group_symop_operation_xyz
'x, y, z'
'-x, -y, -z'

loop_
_atom_site_label
_atom_site_type_symbol
_atom_site_fract_x
_atom_site_fract_y
_atom_site_fract_z
_atom_site_U_iso_or_equiv
_atom_site_adp_type
_atom_site_occupancy
_atom_site_site_symmetry_order
_atom_site_calc_flag
_atom_site_refinement_flags_posn
_atom_site_refinement_flags_adp
Fe1A Fe 0.33134(3) 0.23563(3) 0.69203(2) 0.02311(8) Uani 1 1 d . .
Sn1A Sn 0.18959(2) 0.24520(2) 0.48555(2) 0.02523(5) Uani 1 1 d . .
Si1A Si -0.08036(7) 0.23845(7) 0.65138(6) 0.03201(17) Uani 1 1 d . .
N1A N 0.0743(2) 0.24789(19) 0.62577(14) 0.0302(5) Uani 1 1 d . .
C1A C 0.1407(2) 0.2465(2) 0.71011(17) 0.0267(5) Uani 1 1 d . .
C2A C 0.1505(3) 0.3432(2) 0.7436(2) 0.0339(6) Uani 1 1 d . .
H2A H 0.1090 0.4199 0.7171 0.041 Uiso 1 1 calc R U
C3A C 0.2330(3) 0.3055(3) 0.8237(2) 0.0403(7) Uani 1 1 d . .
H3A H 0.2572 0.3525 0.8591 0.048 Uiso 1 1 calc R U
C4A C 0.2727(3) 0.1866(3) 0.84120(19) 0.0386(7) Uani 1 1 d . .
H4A H 0.3283 0.1391 0.8905 0.046 Uiso 1 1 calc R U
C5A C 0.2151(2) 0.1498(2) 0.77241(18) 0.0307(6) Uani 1 1 d . .
H5A H 0.2247 0.0733 0.7686 0.037 Uiso 1 1 calc R U
C6A C 0.3691(2) 0.2290(2) 0.53809(18) 0.0276(6) Uani 1 1 d . .
C7A C 0.3957(3) 0.3223(2) 0.5648(2) 0.0340(6) Uani 1 1 d . .
H7A H 0.3546 0.3999 0.5406 0.041 Uiso 1 1 calc R U
C8A C 0.4936(3) 0.2798(3) 0.6334(2) 0.0348(6) Uani 1 1 d . .
H8A H 0.5285 0.3240 0.6629 0.042 Uiso 1 1 calc R U
C9A C 0.5297(2) 0.1608(2) 0.64999(19) 0.0314(6) Uani 1 1 d . .
H9A H 0.5933 0.1107 0.6925 0.038 Uiso 1 1 calc R U
C10A C 0.4540(2) 0.1291(2) 0.59152(19) 0.0296(6) Uani 1 1 d . .
H10 H 0.4590 0.0537 0.5885 0.035 Uiso 1 1 calc R U
C11A C -0.1796(3) 0.3295(3) 0.7521(2) 0.0471(8) Uani 1 1 d . .
H11A H -0.1392 0.3018 0.8162 0.071 Uiso 1 1 calc R U
H11B H -0.2690 0.3270 0.7634 0.071 Uiso 1 1 calc R U
H11C H -0.1832 0.4078 0.7301 0.071 Uiso 1 1 calc R U
C12A C -0.0738(4) 0.0913(3) 0.6973(4) 0.0879(15) Uani 1 1 d . .
H12A H -0.0252 0.0420 0.6439 0.132 Uiso 1 1 calc R U
H12B H -0.1635 0.0896 0.7128 0.132 Uiso 1 1 calc R U
H12C H -0.0294 0.0644 0.7596 0.132 Uiso 1 1 calc R U
C13A C -0.1587(3) 0.2899(4) 0.5295(3) 0.0758(13) Uani 1 1 d . .
H13A H -0.1580 0.3665 0.5045 0.114 Uiso 1 1 calc R U
H13B H -0.2497 0.2914 0.5425 0.114 Uiso 1 1 calc R U
H13C H -0.1095 0.2387 0.4776 0.114 Uiso 1 1 calc R U
C14A C 0.1958(3) 0.1058(2) 0.4142(2) 0.0358(6) Uani 1 1 d . .
H14A H 0.2636 0.0367 0.4408 0.054 Uiso 1 1 calc R U
H14B H 0.2167 0.1204 0.3397 0.054 Uiso 1 1 calc R U
H14C H 0.1100 0.0959 0.4292 0.054 Uiso 1 1 calc R U
C15A C 0.1107(3) 0.4033(2) 0.3947(2) 0.0450(8) Uani 1 1 d . .
H15A H 0.0164 0.4209 0.3937 0.067 Uiso 1 1 calc R U
H15B H 0.1555 0.3986 0.3244 0.067 Uiso 1 1 calc R U
H15C H 0.1240 0.4633 0.4243 0.067 Uiso 1 1 calc R U
Fe1B Fe 0.48821(4) 0.22595(3) 0.06621(3) 0.02887(9) Uani 1 1 d . .
Sn1B Sn 0.60812(2) 0.26329(2) 0.26648(2) 0.02754(5) Uani 1 1 d . .
Si1B Si 0.87683(8) 0.27381(7) 0.10023(5) 0.03329(18) Uani 1 1 d . .
N1B N 0.7284(2) 0.2521(2) 0.12891(15) 0.0318(5) Uani 1 1 d . .
C1B C 0.6696(2) 0.2387(2) 0.04634(17) 0.0258(5) Uani 1 1 d . .
C2B C 0.5846(3) 0.3259(3) -0.0178(2) 0.0366(7) Uani 1 1 d . .
H2B H 0.5616 0.4052 -0.0163 0.044 Uiso 1 1 calc R U
C3B C 0.5401(3) 0.2752(3) -0.0839(2) 0.0511(9) Uani 1 1 d . .
H3B H 0.4816 0.3142 -0.1339 0.061 Uiso 1 1 calc R U
C4B C 0.5969(3) 0.1582(3) -0.0632(2) 0.0531(9) Uani 1 1 d . .
H4B H 0.5838 0.1035 -0.0966 0.064 Uiso 1 1 calc R U
C5B C 0.6775(3) 0.1345(3) 0.0159(2) 0.0391(7) Uani 1 1 d . .
H5B H 0.7285 0.0610 0.0441 0.047 Uiso 1 1 calc R U
C6B C 0.4454(3) 0.2400(2) 0.21860(18) 0.0317(6) Uani 1 1 d . .
C7B C 0.3481(3) 0.3274(3) 0.1626(2) 0.0390(7) Uani 1 1 d . .
H7B H 0.3271 0.4067 0.1620 0.047 Uiso 1 1 calc R U
C8B C 0.2884(3) 0.2762(3) 0.1085(2) 0.0454(8) Uani 1 1 d . .
H8B H 0.2211 0.3152 0.0654 0.054 Uiso 1 1 calc R U
C9B C 0.3454(3) 0.1584(3) 0.1293(2) 0.0465(8) Uani 1 1 d . .
H9B H 0.3235 0.1036 0.1028 0.056 Uiso 1 1 calc R U
C10B C 0.4423(3) 0.1346(3) 0.1972(2) 0.0407(7) Uani 1 1 d . .
H10B H 0.4958 0.0612 0.2237 0.049 Uiso 1 1 calc R U
C11B C 0.8619(4) 0.4100(3) 0.0175(3) 0.0560(9) Uani 1 1 d . .
H11D H 0.8281 0.4103 -0.0463 0.084 Uiso 1 1 calc R U
H11E H 0.9486 0.4181 0.0011 0.084 Uiso 1 1 calc R U
H11F H 0.8013 0.4734 0.0541 0.084 Uiso 1 1 calc R U
C12B C 1.0004(3) 0.1570(3) 0.0331(3) 0.0542(9) Uani 1 1 d . .
H12D H 1.0176 0.0859 0.0791 0.081 Uiso 1 1 calc R U
H12E H 1.0821 0.1734 0.0129 0.081 Uiso 1 1 calc R U
H12F H 0.9670 0.1499 -0.0283 0.081 Uiso 1 1 calc R U
C13B C 0.9317(4) 0.2782(4) 0.2240(2) 0.0654(11) Uani 1 1 d . .
H13D H 0.8676 0.3422 0.2580 0.098 Uiso 1 1 calc R U
H13E H 1.0178 0.2876 0.2107 0.098 Uiso 1 1 calc R U
H13F H 0.9385 0.2073 0.2686 0.098 Uiso 1 1 calc R U
C14B C 0.7047(3) 0.1295(2) 0.37545(19) 0.0367(6) Uani 1 1 d . .
H14D H 0.7200 0.0565 0.3517 0.055 Uiso 1 1 calc R U
H14E H 0.6495 0.1352 0.4419 0.055 Uiso 1 1 calc R U
H14F H 0.7891 0.1352 0.3831 0.055 Uiso 1 1 calc R U
C15B C 0.5559(3) 0.4292(3) 0.3097(2) 0.0504(8) Uani 1 1 d . .
H15D H 0.6081 0.4697 0.2639 0.076 Uiso 1 1 calc R U
H15E H 0.5733 0.4236 0.3807 0.076 Uiso 1 1 calc R U
H15F H 0.4622 0.4707 0.3044 0.076 Uiso 1 1 calc R U

loop_
_atom_site_aniso_label
_atom_site_aniso_U_11
_atom_site_aniso_U_22
_atom_site_aniso_U_33
_atom_site_aniso_U_23
_atom_site_aniso_U_13
_atom_site_aniso_U_12
Fe1A 0.01799(18) 0.0314(2) 0.02258(17) -0.00873(14) -0.00114(13) -0.00978(15)
Sn1A 0.02355(10) 0.03239(10) 0.01952(8) -0.00575(7) -0.00327(6) -0.00792(8)
Si1A 0.0216(4) 0.0491(5) 0.0309(4) -0.0135(3) -0.0023(3) -0.0152(3)
N1A 0.0207(11) 0.0522(15) 0.0212(10) -0.0106(9) -0.0016(8) -0.0144(11)
C1A 0.0173(13) 0.0430(16) 0.0219(11) -0.0110(10) 0.0009(9) -0.0114(11)
C2A 0.0234(14) 0.0409(16) 0.0380(14) -0.0196(12) -0.0010(11) -0.0064(12)
C3A 0.0270(15) 0.067(2) 0.0350(15) -0.0322(14) 0.0035(11) -0.0179(15)
C4A 0.0259(15) 0.069(2) 0.0213(12) -0.0034(12) -0.0019(10) -0.0183(15)
C5A 0.0259(14) 0.0431(16) 0.0261(12) -0.0028(11) -0.0008(10) -0.0169(12)
C6A 0.0226(13) 0.0401(15) 0.0223(11) -0.0067(10) 0.0019(10) -0.0141(12)
C7A 0.0339(16) 0.0372(16) 0.0340(14) -0.0045(11) 0.0023(11) -0.0185(13)
C8A 0.0289(15) 0.0479(18) 0.0374(14) -0.0149(12) 0.0048(11) -0.0242(14)
C9A 0.0176(13) 0.0442(17) 0.0327(13) -0.0118(12) -0.0012(10) -0.0089(12)
C10A 0.0237(14) 0.0355(15) 0.0306(13) -0.0142(11) 0.0025(10) -0.0097(12)
C11A 0.0354(18) 0.067(2) 0.0439(17) -0.0181(15) 0.0104(13) -0.0248(16)
C12A 0.049(2) 0.053(2) 0.174(5) -0.020(3) -0.009(3) -0.030(2)
C13A 0.036(2) 0.159(4) 0.0403(18) -0.023(2) -0.0069(15) -0.037(2)
C14A 0.0389(17) 0.0375(16) 0.0305(13) -0.0104(11) -0.0061(12) -0.0091(13)
C15A 0.057(2) 0.0344(16) 0.0326(15) 0.0002(12) -0.0064(13) -0.0038(15)
Fe1B 0.0222(2) 0.0422(2) 0.02390(18) -0.00303(15) -0.00256(14) -0.01359(17)
Sn1B 0.02790(10) 0.03460(11) 0.02064(8) -0.00499(7) -0.00068(7) -0.01163(8)
Si1B 0.0315(4) 0.0538(5) 0.0234(3) -0.0049(3) -0.0020(3) -0.0253(4)
N1B 0.0279(12) 0.0527(15) 0.0207(10) -0.0094(9) 0.0004(9) -0.0201(11)
C1B 0.0184(13) 0.0392(15) 0.0194(11) -0.0050(10) 0.0019(9) -0.0108(11)
C2B 0.0281(15) 0.0476(18) 0.0314(14) 0.0068(12) -0.0007(11) -0.0161(13)
C3B 0.0293(16) 0.105(3) 0.0216(13) 0.0024(15) -0.0048(11) -0.0300(19)
C4B 0.043(2) 0.090(3) 0.0426(17) -0.0336(18) 0.0041(14) -0.035(2)
C5B 0.0289(16) 0.0469(18) 0.0427(16) -0.0192(13) 0.0009(12) -0.0107(14)
C6B 0.0243(14) 0.0468(17) 0.0230(12) -0.0015(11) 0.0018(10) -0.0142(13)
C7B 0.0229(15) 0.0498(18) 0.0358(15) -0.0059(13) 0.0056(11) -0.0062(13)
C8B 0.0207(15) 0.081(2) 0.0342(15) -0.0003(15) -0.0021(11) -0.0203(16)
C9B 0.0422(19) 0.071(2) 0.0391(16) -0.0011(15) -0.0036(13) -0.0380(18)
C10B 0.0410(18) 0.0503(19) 0.0359(15) 0.0068(13) -0.0052(12) -0.0264(15)
C11B 0.074(3) 0.058(2) 0.053(2) -0.0042(16) -0.0095(17) -0.043(2)
C12B 0.0340(18) 0.068(2) 0.059(2) -0.0091(17) 0.0053(15) -0.0199(17)
C13B 0.055(2) 0.131(4) 0.0335(16) -0.0080(19) -0.0069(15) -0.060(2)
C14B 0.0404(17) 0.0403(16) 0.0277(13) 0.0000(11) -0.0049(12) -0.0131(14)
C15B 0.060(2) 0.0391(18) 0.0501(18) -0.0168(14) 0.0053(16) -0.0149(16)

loop_
_atom_type_symbol
_atom_type_description
_atom_type_scat_dispersion_real
_atom_type_scat_dispersion_imag
_atom_type_scat_source
C C 0.0033 0.0016 'International Tables Vol C Tables 4.2.6.8 and 6.1.1.4'
H H 0.0000 0.0000 'International Tables Vol C Tables 4.2.6.8 and 6.1.1.4'
N N 0.0061 0.0033 'International Tables Vol C Tables 4.2.6.8 and 6.1.1.4'
Si Si 0.0817 0.0704 'International Tables Vol C Tables 4.2.6.8 and 6.1.1.4'
Fe Fe 0.3463 0.8444 'International Tables Vol C Tables 4.2.6.8 and 6.1.1.4'
Sn Sn -0.6537 1.4246 'International Tables Vol C Tables 4.2.6.8 and 6.1.1.4'

loop_
_geom_angle_atom_site_label_1
_geom_angle_atom_site_label_2
_geom_angle_atom_site_label_3
_geom_angle
C1A Fe1A C10A 115.80(10)
C1A Fe1A C6A 98.38(10)
C10A Fe1A C6A 41.37(10)
C1A Fe1A C7A 117.76(11)
C10A Fe1A C7A 68.65(11)
C6A Fe1A C7A 41.39(10)
C1A Fe1A C5A 41.04(10)
C10A Fe1A C5A 104.54(11)
C6A Fe1A C5A 117.03(10)
C7A Fe1A C5A 154.17(10)
C1A Fe1A C2A 40.98(10)
C10A Fe1A C2A 152.07(10)
C6A Fe1A C2A 116.07(11)
C7A Fe1A C2A 105.56(12)
C5A Fe1A C2A 68.23(11)
C1A Fe1A C4A 69.05(10)
C10A Fe1A C4A 124.86(12)
C6A Fe1A C4A 156.30(12)
C7A Fe1A C4A 162.31(12)
C5A Fe1A C4A 40.67(10)
C2A Fe1A C4A 68.09(12)
C1A Fe1A C3A 69.02(10)
C10A Fe1A C3A 163.49(12)
C6A Fe1A C3A 155.07(12)
C7A Fe1A C3A 124.48(12)
C5A Fe1A C3A 68.07(12)
C2A Fe1A C3A 40.70(11)
C4A Fe1A C3A 40.15(12)
C1A Fe1A C8A 157.22(11)
C10A Fe1A C8A 68.22(11)
C6A Fe1A C8A 69.41(10)
C7A Fe1A C8A 40.74(11)
C5A Fe1A C8A 161.69(11)
C2A Fe1A C8A 126.10(12)
C4A Fe1A C8A 128.85(11)
C3A Fe1A C8A 114.00(11)
C1A Fe1A C9A 154.71(11)
C10A Fe1A C9A 40.86(10)
C6A Fe1A C9A 69.52(10)
C7A Fe1A C9A 68.26(11)
C5A Fe1A C9A 123.71(11)
C2A Fe1A C9A 164.31(11)
C4A Fe1A C9A 113.22(11)
C3A Fe1A C9A 130.08(10)
C8A Fe1A C9A 40.06(11)
N1A Sn1A C14A 108.91(10)
N1A Sn1A C15A 108.80(10)
C14A Sn1A C15A 112.34(11)
N1A Sn1A C6A 98.86(8)
C14A Sn1A C6A 115.20(11)
C15A Sn1A C6A 111.71(12)
N1A Si1A C11A 110.01(12)
N1A Si1A C12A 111.80(15)
C11A Si1A C12A 107.94(19)
N1A Si1A C13A 107.18(14)
C11A Si1A C13A 109.50(17)
C12A Si1A C13A 110.4(2)
C1A N1A Si1A 118.72(16)
C1A N1A Sn1A 113.23(15)
Si1A N1A Sn1A 127.74(11)
C2A C1A C5A 106.9(2)
C2A C1A N1A 125.7(2)
C5A C1A N1A 127.4(2)
C2A C1A Fe1A 70.12(14)
C5A C1A Fe1A 69.88(14)
N1A C1A Fe1A 122.49(16)
C3A C2A C1A 108.4(3)
C3A C2A Fe1A 69.97(15)
C1A C2A Fe1A 68.90(14)
C3A C2A H2A 125.8
C1A C2A H2A 125.8
Fe1A C2A H2A 126.9
C4A C3A C2A 108.0(2)
C4A C3A Fe1A 69.79(15)
C2A C3A Fe1A 69.33(14)
C4A C3A H3A 126.0
C2A C3A H3A 126.0
Fe1A C3A H3A 126.5
C3A C4A C5A 108.1(2)
C3A C4A Fe1A 70.06(15)
C5A C4A Fe1A 69.27(14)
C3A C4A H4A 125.9
C5A C4A H4A 125.9
Fe1A C4A H4A 126.3
C4A C5A C1A 108.6(2)
C4A C5A Fe1A 70.06(15)
C1A C5A Fe1A 69.08(14)
C4A C5A H5A 125.7
C1A C5A H5A 125.7
Fe1A C5A H5A 126.7
C10A C6A C7A 105.9(2)
C10A C6A Fe1A 69.28(14)
C7A C6A Fe1A 69.43(14)
C10A C6A Sn1A 125.79(19)
C7A C6A Sn1A 123.66(19)
Fe1A C6A Sn1A 106.87(11)
C8A C7A C6A 109.0(2)
C8A C7A Fe1A 70.59(15)
C6A C7A Fe1A 69.19(14)
C8A C7A H7A 125.5
C6A C7A H7A 125.5
Fe1A C7A H7A 126.3
C9A C8A C7A 108.2(2)
C9A C8A Fe1A 70.00(15)
C7A C8A Fe1A 68.67(15)
C9A C8A H8A 125.9
C7A C8A H8A 125.9
Fe1A C8A H8A 127.0
C8A C9A C10A 107.8(2)
C8A C9A Fe1A 69.95(15)
C10A C9A Fe1A 68.43(14)
C8A C9A H9A 126.1
C10A C9A H9A 126.1
Fe1A C9A H9A 127.1
C9A C10A C6A 109.2(2)
C9A C10A Fe1A 70.70(14)
C6A C10A Fe1A 69.35(14)
C9A C10A H10 125.4
C6A C10A H10 125.4
Fe1A C10A H10 126.1
Si1A C11A H11A 109.5
Si1A C11A H11B 109.5
H11A C11A H11B 109.5
Si1A C11A H11C 109.5
H11A C11A H11C 109.5
H11B C11A H11C 109.5
Si1A C12A H12A 109.5
Si1A C12A H12B 109.5
H12A C12A H12B 109.5
Si1A C12A H12C 109.5
H12A C12A H12C 109.5
H12B C12A H12C 109.5
Si1A C13A H13A 109.5
Si1A C13A H13B 109.5
H13A C13A H13B 109.5
Si1A C13A H13C 109.5
H13A C13A H13C 109.5
H13B C13A H13C 109.5
Sn1A C14A H14A 109.5
Sn1A C14A H14B 109.5
H14A C14A H14B 109.5
Sn1A C14A H14C 109.5
H14A C14A H14C 109.5
H14B C14A H14C 109.5
Sn1A C15A H15A 109.5
Sn1A C15A H15B 109.5
H15A C15A H15B 109.5
Sn1A C15A H15C 109.5
H15A C15A H15C 109.5
H15B C15A H15C 109.5
C6B Fe1B C10B 41.46(11)
C6B Fe1B C2B 116.53(12)
C10B Fe1B C2B 152.96(11)
C6B Fe1B C7B 41.49(11)
C10B Fe1B C7B 68.82(12)
C2B Fe1B C7B 105.23(12)
C6B Fe1B C1B 98.28(10)
C10B Fe1B C1B 116.40(11)
C2B Fe1B C1B 41.10(10)
C7B Fe1B C1B 117.03(11)
C6B Fe1B C5B 116.74(11)
C10B Fe1B C5B 104.99(13)
C2B Fe1B C5B 68.00(12)
C7B Fe1B C5B 153.47(11)
C1B Fe1B C5B 40.90(11)
C6B Fe1B C3B 155.73(14)
C10B Fe1B C3B 162.75(14)
C2B Fe1B C3B 40.70(12)
C7B Fe1B C3B 124.80(14)
C1B Fe1B C3B 69.07(10)
C5B Fe1B C3B 67.71(13)
C6B Fe1B C4B 155.78(13)
C10B Fe1B C4B 124.78(15)
C2B Fe1B C4B 67.73(13)
C7B Fe1B C4B 162.68(14)
C1B Fe1B C4B 68.83(11)
C5B Fe1B C4B 40.47(12)
C3B Fe1B C4B 39.76(14)
C6B Fe1B C9B 69.45(11)
C10B Fe1B C9B 41.01(11)
C2B Fe1B C9B 163.02(12)
C7B Fe1B C9B 67.99(13)
C1B Fe1B C9B 155.86(12)
C5B Fe1B C9B 125.09(13)
C3B Fe1B C9B 129.52(12)
C4B Fe1B C9B 113.96(14)
C6B Fe1B C8B 69.28(11)
C10B Fe1B C8B 68.26(12)
C2B Fe1B C8B 125.18(13)
C7B Fe1B C8B 40.51(12)
C1B Fe1B C8B 156.09(13)
C5B Fe1B C8B 162.98(13)
C3B Fe1B C8B 113.98(12)
C4B Fe1B C8B 129.74(12)
C9B Fe1B C8B 39.81(13)
N1B Sn1B C14B 108.62(10)
N1B Sn1B C6B 99.14(9)
C14B Sn1B C6B 112.92(11)
N1B Sn1B C15B 108.78(11)
C14B Sn1B C15B 114.79(12)
C6B Sn1B C15B 111.34(12)
N1B Si1B C12B 110.50(14)
N1B Si1B C13B 107.32(12)
C12B Si1B C13B 109.75(18)
N1B Si1B C11B 111.91(14)
C12B Si1B C11B 108.45(16)
C13B Si1B C11B 108.88(17)
C1B N1B Si1B 117.95(16)
C1B N1B Sn1B 113.23(15)
Si1B N1B Sn1B 128.29(11)
C5B C1B C2B 106.0(2)
C5B C1B N1B 126.5(2)
C2B C1B N1B 127.4(2)
C5B C1B Fe1B 69.85(15)
C2B C1B Fe1B 69.30(14)
N1B C1B Fe1B 122.46(16)
C3B C2B C1B 108.8(3)
C3B C2B Fe1B 70.13(17)
C1B C2B Fe1B 69.60(14)
C3B C2B H2B 125.6
C1B C2B H2B 125.6
Fe1B C2B H2B 126.2
C4B C3B C2B 108.1(3)
C4B C3B Fe1B 70.30(18)
C2B C3B Fe1B 69.17(15)
C4B C3B H3B 126.0
C2B C3B H3B 126.0
Fe1B C3B H3B 126.1
C3B C4B C5B 108.4(3)
C3B C4B Fe1B 69.94(18)
C5B C4B Fe1B 69.56(16)
C3B C4B H4B 125.8
C5B C4B H4B 125.8
Fe1B C4B H4B 126.3
C4B C5B C1B 108.7(3)
C4B C5B Fe1B 69.97(18)
C1B C5B Fe1B 69.24(15)
C4B C5B H5B 125.6
C1B C5B H5B 125.6
Fe1B C5B H5B 126.7
C10B C6B C7B 106.0(2)
C10B C6B Fe1B 69.31(15)
C7B C6B Fe1B 69.52(15)
C10B C6B Sn1B 125.4(2)
C7B C6B Sn1B 123.9(2)
Fe1B C6B Sn1B 106.81(11)
C8B C7B C6B 108.9(3)
C8B C7B Fe1B 70.75(17)
C6B C7B Fe1B 69.00(15)
C8B C7B H7B 125.6
C6B C7B H7B 125.6
Fe1B C7B H7B 126.3
C9B C8B C7B 108.4(3)
C9B C8B Fe1B 69.94(17)
C7B C8B Fe1B 68.74(15)
C9B C8B H8B 125.8
C7B C8B H8B 125.8
Fe1B C8B H8B 127.1
C8B C9B C10B 108.1(3)
C8B C9B Fe1B 70.24(17)
C10B C9B Fe1B 68.41(16)
C8B C9B H9B 125.9
C10B C9B H9B 125.9
Fe1B C9B H9B 127.0
C9B C10B C6B 108.5(3)
C9B C10B Fe1B 70.57(16)
C6B C10B Fe1B 69.24(14)
C9B C10B H10B 125.7
C6B C10B H10B 125.7
Fe1B C10B H10B 126.0
Si1B C11B H11D 109.5
Si1B C11B H11E 109.5
H11D C11B H11E 109.5
Si1B C11B H11F 109.5
H11D C11B H11F 109.5
H11E C11B H11F 109.5
Si1B C12B H12D 109.5
Si1B C12B H12E 109.5
H12D C12B H12E 109.5
Si1B C12B H12F 109.5
H12D C12B H12F 109.5
H12E C12B H12F 109.5
Si1B C13B H13D 109.5
Si1B C13B H13E 109.5
H13D C13B H13E 109.5
Si1B C13B H13F 109.5
H13D C13B H13F 109.5
H13E C13B H13F 109.5
Sn1B C14B H14D 109.5
Sn1B C14B H14E 109.5
H14D C14B H14E 109.5
Sn1B C14B H14F 109.5
H14D C14B H14F 109.5
H14E C14B H14F 109.5
Sn1B C15B H15D 109.5
Sn1B C15B H15E 109.5
H15D C15B H15E 109.5
Sn1B C15B H15F 109.5
H15D C15B H15F 109.5
H15E C15B H15F 109.5

loop_
_geom_bond_atom_site_label_1
_geom_bond_atom_site_label_2
_geom_bond_distance
Fe1A C1A 2.024(2)
Fe1A C10A 2.026(2)
Fe1A C6A 2.027(2)
Fe1A C7A 2.030(3)
Fe1A C5A 2.035(3)
Fe1A C2A 2.040(3)
Fe1A C4A 2.045(3)
Fe1A C3A 2.049(3)
Fe1A C8A 2.055(3)
Fe1A C9A 2.056(3)
Sn1A N1A 2.067(2)
Sn1A C14A 2.124(3)
Sn1A C15A 2.129(3)
Sn1A C6A 2.133(2)
Si1A N1A 1.721(2)
Si1A C11A 1.851(3)
Si1A C12A 1.852(4)
Si1A C13A 1.870(3)
N1A C1A 1.432(3)
C1A C2A 1.423(4)
C1A C5A 1.423(4)
C2A C3A 1.422(4)
C2A H2A 0.9500
C3A C4A 1.405(4)
C3A H3A 0.9500
C4A C5A 1.418(4)
C4A H4A 0.9500
C5A H5A 0.9500
C6A C10A 1.431(4)
C6A C7A 1.433(4)
C7A C8A 1.422(4)
C7A H7A 0.9500
C8A C9A 1.408(4)
C8A H8A 0.9500
C9A C10A 1.425(3)
C9A H9A 0.9500
C10A H10 0.9500
C11A H11A 0.9800
C11A H11B 0.9800
C11A H11C 0.9800
C12A H12A 0.9800
C12A H12B 0.9800
C12A H12C 0.9800
C13A H13A 0.9800
C13A H13B 0.9800
C13A H13C 0.9800
C14A H14A 0.9800
C14A H14B 0.9800
C14A H14C 0.9800
C15A H15A 0.9800
C15A H15B 0.9800
C15A H15C 0.9800
Fe1B C6B 2.022(2)
Fe1B C10B 2.023(3)
Fe1B C2B 2.026(3)
Fe1B C7B 2.029(3)
Fe1B C1B 2.030(2)
Fe1B C5B 2.038(3)
Fe1B C3B 2.039(3)
Fe1B C4B 2.044(3)
Fe1B C9B 2.052(3)
Fe1B C8B 2.056(3)
Sn1B N1B 2.060(2)
Sn1B C14B 2.122(3)
Sn1B C6B 2.129(3)
Sn1B C15B 2.130(3)
Si1B N1B 1.723(2)
Si1B C12B 1.847(3)
Si1B C13B 1.861(3)
Si1B C11B 1.861(3)
N1B C1B 1.426(3)
C1B C5B 1.422(4)
C1B C2B 1.424(3)
C2B C3B 1.414(4)
C2B H2B 0.9500
C3B C4B 1.388(5)
C3B H3B 0.9500
C4B C5B 1.412(4)
C4B H4B 0.9500
C5B H5B 0.9500
C6B C10B 1.432(4)
C6B C7B 1.435(4)
C7B C8B 1.414(4)
C7B H7B 0.9500
C8B C9B 1.399(5)
C8B H8B 0.9500
C9B C10B 1.428(4)
C9B H9B 0.9500
C10B H10B 0.9500
C11B H11D 0.9800
C11B H11E 0.9800
C11B H11F 0.9800
C12B H12D 0.9800
C12B H12E 0.9800
C12B H12F 0.9800
C13B H13D 0.9800
C13B H13E 0.9800
C13B H13F 0.9800
C14B H14D 0.9800
C14B H14E 0.9800
C14B H14F 0.9800
C15B H15D 0.9800
C15B H15E 0.9800
C15B H15F 0.9800

loop_
_geom_torsion_atom_site_label_1
_geom_torsion_atom_site_label_2
_geom_torsion_atom_site_label_3
_geom_torsion_atom_site_label_4
_geom_torsion
C11A Si1A N1A C1A 42.7(2)
C12A Si1A N1A C1A -77.2(3)
C13A Si1A N1A C1A 161.7(2)
C11A Si1A N1A Sn1A -144.08(16)
C12A Si1A N1A Sn1A 96.0(2)
C13A Si1A N1A Sn1A -25.1(2)
Si1A N1A C1A C2A -100.7(3)
Sn1A N1A C1A C2A 85.1(3)
Si1A N1A C1A C5A 83.1(3)
Sn1A N1A C1A C5A -91.1(3)
Si1A N1A C1A Fe1A 171.53(13)
Sn1A N1A C1A Fe1A -2.6(3)
C5A C1A C2A C3A 1.6(3)
N1A C1A C2A C3A -175.3(2)
Fe1A C1A C2A C3A -58.97(18)
C5A C1A C2A Fe1A 60.54(17)
N1A C1A C2A Fe1A -116.3(2)
C1A C2A C3A C4A -1.0(3)
Fe1A C2A C3A C4A -59.28(19)
C1A C2A C3A Fe1A 58.31(18)
C2A C3A C4A C5A 0.0(3)
Fe1A C3A C4A C5A -59.02(18)
C2A C3A C4A Fe1A 58.99(19)
C3A C4A C5A C1A 1.0(3)
Fe1A C4A C5A C1A -58.50(17)
C3A C4A C5A Fe1A 59.51(19)
C2A C1A C5A C4A -1.6(3)
N1A C1A C5A C4A 175.2(2)
Fe1A C1A C5A C4A 59.10(18)
C2A C1A C5A Fe1A -60.69(17)
N1A C1A C5A Fe1A 116.1(2)
C10A C6A C7A C8A -0.4(3)
Fe1A C6A C7A C8A 59.56(18)
Sn1A C6A C7A C8A 156.60(18)
C10A C6A C7A Fe1A -60.00(16)
Sn1A C6A C7A Fe1A 97.03(17)
C6A C7A C8A C9A 0.3(3)
Fe1A C7A C8A C9A 59.01(18)
C6A C7A C8A Fe1A -58.70(17)
C7A C8A C9A C10A 0.0(3)
Fe1A C8A C9A C10A 58.14(17)
C7A C8A C9A Fe1A -58.19(18)
C8A C9A C10A C6A -0.2(3)
Fe1A C9A C10A C6A 58.86(17)
C8A C9A C10A Fe1A -59.09(18)
C7A C6A C10A C9A 0.4(3)
Fe1A C6A C10A C9A -59.69(17)
Sn1A C6A C10A C9A -155.99(18)
C7A C6A C10A Fe1A 60.09(17)
Sn1A C6A C10A Fe1A -96.30(17)
C12B Si1B N1B C1B -56.7(2)
C13B Si1B N1B C1B -176.4(2)
C11B Si1B N1B C1B 64.2(2)
C12B Si1B N1B Sn1B 132.23(18)
C13B Si1B N1B Sn1B 12.6(2)
C11B Si1B N1B Sn1B -106.80(18)
Si1B N1B C1B C5B 97.4(3)
Sn1B N1B C1B C5B -90.2(3)
Si1B N1B C1B C2B -87.1(3)
Sn1B N1B C1B C2B 85.3(3)
Si1B N1B C1B Fe1B -174.69(13)
Sn1B N1B C1B Fe1B -2.3(3)
C5B C1B C2B C3B 1.2(3)
N1B C1B C2B C3B -175.1(2)
Fe1B C1B C2B C3B -59.38(19)
C5B C1B C2B Fe1B 60.56(18)
N1B C1B C2B Fe1B -115.7(2)
C1B C2B C3B C4B -0.7(3)
Fe1B C2B C3B C4B -59.8(2)
C1B C2B C3B Fe1B 59.05(18)
C2B C3B C4B C5B 0.0(3)
Fe1B C3B C4B C5B -59.1(2)
C2B C3B C4B Fe1B 59.1(2)
C3B C4B C5B C1B 0.8(3)
Fe1B C4B C5B C1B -58.55(19)
C3B C4B C5B Fe1B 59.3(2)
C2B C1B C5B C4B -1.2(3)
N1B C1B C5B C4B 175.1(2)
Fe1B C1B C5B C4B 59.0(2)
C2B C1B C5B Fe1B -60.19(17)
N1B C1B C5B Fe1B 116.1(2)
C10B C6B C7B C8B -0.3(3)
Fe1B C6B C7B C8B 59.70(19)
Sn1B C6B C7B C8B 156.65(19)
C10B C6B C7B Fe1B -60.00(18)
Sn1B C6B C7B Fe1B 96.95(18)
C6B C7B C8B C9B 0.2(3)
Fe1B C7B C8B C9B 58.8(2)
C6B C7B C8B Fe1B -58.62(18)
C7B C8B C9B C10B 0.0(3)
Fe1B C8B C9B C10B 58.1(2)
C7B C8B C9B Fe1B -58.10(19)
C8B C9B C10B C6B -0.2(3)
Fe1B C9B C10B C6B 59.04(19)
C8B C9B C10B Fe1B -59.2(2)
C7B C6B C10B C9B 0.3(3)
Fe1B C6B C10B C9B -59.9(2)
Sn1B C6B C10B C9B -156.21(19)
C7B C6B C10B Fe1B 60.14(17)
Sn1B C6B C10B Fe1B -96.35(18)
